data_1519602
loop_
_publ_author_name
'Hursthouse, Michael B.'
'Huth, Susanne. L.'

_publ_section_title
;
 1,3,8,10-Tetrakis-(4-fluoro-phenyl)-1,3,8,10-tetrahydro-4,5,6,7-tetrathia-
 1,3,8,10-tetraaza-dicyclopenta[a,c]cyclooctene-2,9-dithione
;
_journal_name_full 'Crystal Structure Report Archive'
_journal_page_first 30
_journal_year 2004
_chemical_formula_sum 'C31 H17 Cl3 F4 N4 S6'
_chemical_formula_weight 820.20
_space_group_IT_number 2
_symmetry_cell_setting triclinic
_symmetry_space_group_name_Hall '-P 1'
_symmetry_space_group_name_H-M 'P -1'
_atom_sites_solution_hydrogens geom
_atom_sites_solution_primary direct
_atom_sites_solution_secondary difmap
_cell_angle_alpha 110.438(4)
_cell_angle_beta 98.073(4)
_cell_angle_gamma 115.161(4)
_cell_formula_units_Z 2
_cell_length_a 11.3216(3)
_cell_length_b 13.2873(6)
_cell_length_c 13.9320(9)
_cell_measurement_reflns_used 43156
_cell_measurement_temperature 120(2)
_cell_measurement_theta_max 27.48
_cell_measurement_theta_min 2.91
_cell_volume 1671.26(18)
_computing_cell_refinement 'DENZO & COLLECT'
_computing_data_collection 'DENZO (Otwinowski & Minor, 1997) & COLLECT (Hooft, 1998)'
_computing_data_reduction 'DENZO & COLLECT'
_computing_structure_refinement 'SHELXL-97 (Sheldrick, 1997)'
_diffrn_ambient_temperature 120(2)
_diffrn_detector_area_resol_mean 9.091
_diffrn_measured_fraction_theta_full 0.998
_diffrn_measured_fraction_theta_max 0.998
_diffrn_measurement_device_type 'Bruker-Nonius 95mm CCD camera on \k-goniostat'
_diffrn_measurement_method '\f & \w scans'
_diffrn_radiation_monochromator graphite
_diffrn_radiation_source 'Bruker-Nonius FR591 rotating anode'
_diffrn_radiation_type MoK\a
_diffrn_radiation_wavelength 0.71073
_diffrn_reflns_av_R_equivalents 0.0487
_diffrn_reflns_av_sigmaI/netI 0.0368
_diffrn_reflns_limit_h_max 14
_diffrn_reflns_limit_h_min -14
_diffrn_reflns_limit_k_max 17
_diffrn_reflns_limit_k_min -17
_diffrn_reflns_limit_l_max 18
_diffrn_reflns_limit_l_min -17
_diffrn_reflns_number 33949
_diffrn_reflns_theta_full 27.50
_diffrn_reflns_theta_max 27.50
_diffrn_reflns_theta_min 2.98
_exptl_absorpt_coefficient_mu 0.703
_exptl_absorpt_correction_T_max 0.9459
_exptl_absorpt_correction_T_min 0.8958
_exptl_crystal_colour 'dark yellow'
_exptl_crystal_density_diffrn 1.630
_exptl_crystal_density_method 'not measured'
_exptl_crystal_description block
_exptl_crystal_F_000 828
_exptl_crystal_size_max 0.16
_exptl_crystal_size_mid 0.12
_exptl_crystal_size_min 0.08
_refine_diff_density_max 0.810
_refine_diff_density_min -0.779
_refine_diff_density_rms 0.074
_refine_ls_extinction_method none
_refine_ls_goodness_of_fit_ref 0.669
_refine_ls_hydrogen_treatment mixed
_refine_ls_matrix_type full
_refine_ls_number_parameters 534
_refine_ls_number_reflns 7667
_refine_ls_number_restraints 6
_refine_ls_restrained_S_all 0.674
_refine_ls_R_factor_all 0.0493
_refine_ls_R_factor_gt 0.0382
_refine_ls_shift/su_max 0.503
_refine_ls_shift/su_mean 0.013
_refine_ls_structure_factor_coef Fsqd
_refine_ls_weighting_details 'calc w=1/[\s^2^(Fo^2^)+(0.0690P)^2^+6.3898P] where P=(Fo^2^+2Fc^2^)/3'
_refine_ls_weighting_scheme calc
_refine_ls_wR_factor_gt 0.0927
_refine_ls_wR_factor_ref 0.1038
_reflns_number_gt 6356
_reflns_number_total 7667
_reflns_threshold_expression >2sigma(I)
_cod_data_source_file eCrystal-30.cif
_cod_data_source_block 04alb001
_cod_depositor_comments
;
Citation :
Hursthouse, Michael B. and Huth, Susanne. L. (2004) 
University of Southampton, Crystal Structure Report Archive. 
(doi:10.5258/ecrystals/30)

More at:
http://ecrystals.chem.soton.ac.uk/30/

The following automatic conversions were performed:

'_symmetry_cell_setting' value 'Triclinic' changed to 'triclinic'
according to the built-in table from CIF Core dictionary named
'cif_core.dic' version 2.4.1 from 2010-06-29.

Automatic conversion script
Id: cif_fix_values 3271 2015-04-21 07:52:19Z andrius 
;
_cod_original_cell_volume 1671.26(14)
_cod_original_sg_symbol_H-M P-1
_cod_database_code 1519602

loop_
_symmetry_equiv_pos_as_xyz
'x, y, z'
'-x, -y, -z'

loop_
_atom_site_label
_atom_site_type_symbol
_atom_site_fract_x
_atom_site_fract_y
_atom_site_fract_z
_atom_site_U_iso_or_equiv
_atom_site_adp_type
_atom_site_occupancy
_atom_site_symmetry_multiplicity
_atom_site_calc_flag
_atom_site_refinement_flags
_atom_site_disorder_assembly
_atom_site_disorder_group
C1 C 0.3852(2) 0.6253(2) 0.16486(17) 0.0171(4) Uani 1 1 d . . .
C2 C 0.4137(2) 0.66693(19) 0.34224(17) 0.0149(4) Uani 1 1 d . . .
C3 C 0.3181(2) 0.69491(19) 0.30895(16) 0.0144(4) Uani 1 1 d . . .
C4 C 0.2511(2) 0.74845(18) 0.37371(16) 0.0139(4) Uani 1 1 d . . .
C5 C 0.1703(2) 0.70197(18) 0.42879(16) 0.0141(4) Uani 1 1 d . . .
C6 C 0.2016(2) 0.89457(19) 0.46808(16) 0.0146(4) Uani 1 1 d . . .
C7 C 0.2059(2) 0.6827(2) 0.13313(17) 0.0176(4) Uani 1 1 d . . .
C8 C 0.0686(2) 0.6296(2) 0.12753(19) 0.0217(4) Uani 1 1 d . . .
C9 C -0.0242(3) 0.6396(3) 0.0604(2) 0.0303(5) Uani 1 1 d . . .
C10 C 0.0246(3) 0.7008(3) 0.0005(2) 0.0352(6) Uani 1 1 d . . .
C11 C 0.1606(3) 0.7555(3) 0.0059(2) 0.0330(6) Uani 1 1 d . . .
C12 C 0.2535(3) 0.7468(2) 0.07386(19) 0.0246(5) Uani 1 1 d . . .
C13 C 0.5458(2) 0.5761(2) 0.24911(17) 0.0176(4) Uani 1 1 d . . .
C14 C 0.6829(2) 0.6537(2) 0.2644(2) 0.0255(5) Uani 1 1 d . . .
C15 C 0.7710(3) 0.6061(3) 0.2550(2) 0.0325(6) Uani 1 1 d . . .
C16 C 0.7182(3) 0.4832(3) 0.2311(2) 0.0321(6) Uani 1 1 d . . .
C17 C 0.5839(3) 0.4056(3) 0.2168(2) 0.0347(6) Uani 1 1 d . . .
C18 C 0.4951(3) 0.4527(2) 0.2258(2) 0.0270(5) Uani 1 1 d . . .
C19 C 0.0582(2) 0.78305(19) 0.55647(17) 0.0153(4) Uani 1 1 d . . .
C20 C 0.0909(2) 0.75713(19) 0.64133(17) 0.0165(4) Uani 1 1 d . . .
C21 C 0.0120(2) 0.7507(2) 0.70932(18) 0.0193(4) Uani 1 1 d . . .
C22 C -0.0963(2) 0.7713(2) 0.69025(18) 0.0208(4) Uani 1 1 d . . .
C23 C -0.1305(2) 0.7973(2) 0.60652(19) 0.0212(4) Uani 1 1 d . . .
C24 C -0.0520(2) 0.8031(2) 0.53876(18) 0.0178(4) Uani 1 1 d . . .
C25 C 0.3422(2) 0.94291(19) 0.35071(16) 0.0155(4) Uani 1 1 d . . .
C26 C 0.2780(2) 0.9857(2) 0.29620(18) 0.0188(4) Uani 1 1 d . . .
C27 C 0.3504(3) 1.0568(2) 0.24867(19) 0.0233(5) Uani 1 1 d . . .
C28 C 0.4831(3) 1.0800(2) 0.25670(19) 0.0224(5) Uani 1 1 d . . .
C29 C 0.5474(2) 1.0370(2) 0.30886(18) 0.0202(4) Uani 1 1 d . . .
C30 C 0.4762(2) 0.96883(19) 0.35851(17) 0.0163(4) Uani 1 1 d . . .
N1 N 0.30112(18) 0.67012(16) 0.20068(14) 0.0157(3) Uani 1 1 d . . .
N2 N 0.45335(18) 0.62370(17) 0.25341(14) 0.0165(3) Uani 1 1 d . . .
N3 N 0.13972(18) 0.79215(16) 0.48666(14) 0.0146(3) Uani 1 1 d . . .
N4 N 0.26632(18) 0.86463(16) 0.39569(14) 0.0145(3) Uani 1 1 d . . .
S1 S 0.09363(5) 0.54996(5) 0.41202(4) 0.01562(11) Uani 1 1 d . . .
S2 S 0.22755(5) 0.55880(5) 0.53695(4) 0.01808(12) Uani 1 1 d . . .
S3 S 0.36991(6) 0.53138(5) 0.47535(5) 0.01902(12) Uani 1 1 d . . .
S4 S 0.49565(5) 0.69719(5) 0.47225(4) 0.01694(12) Uani 1 1 d . . .
S5 S 0.40138(6) 0.57953(6) 0.04310(5) 0.02475(13) Uani 1 1 d . . .
S6 S 0.20874(6) 1.03064(5) 0.52690(5) 0.01975(12) Uani 1 1 d . . .
F1 F -0.0670(2) 0.7052(2) -0.06963(15) 0.0575(6) Uani 1 1 d . . .
F2 F 0.8044(2) 0.4367(2) 0.22077(14) 0.0501(5) Uani 1 1 d . . .
F3 F -0.17253(15) 0.76670(14) 0.75700(12) 0.0303(3) Uani 1 1 d . . .
F4 F 0.55372(16) 1.14733(14) 0.20888(13) 0.0325(3) Uani 1 1 d . . .
H8 H 0.040(3) 0.585(2) 0.167(2) 0.016(6) Uiso 1 1 d . . .
H9 H -0.121(3) 0.601(3) 0.053(3) 0.036(8) Uiso 1 1 d . . .
H11 H 0.190(4) 0.797(3) -0.035(3) 0.048(9) Uiso 1 1 d . . .
H12 H 0.346(3) 0.782(3) 0.081(2) 0.029(7) Uiso 1 1 d . . .
H14 H 0.713(3) 0.738(3) 0.278(2) 0.034(8) Uiso 1 1 d . . .
H15 H 0.870(4) 0.660(3) 0.266(3) 0.044(9) Uiso 1 1 d . . .
H17 H 0.551(4) 0.323(3) 0.202(3) 0.052(10) Uiso 1 1 d . . .
H18 H 0.399(3) 0.400(3) 0.217(2) 0.035(8) Uiso 1 1 d . . .
H20 H 0.166(3) 0.746(2) 0.655(2) 0.016(6) Uiso 1 1 d . . .
H21 H 0.030(3) 0.730(3) 0.763(2) 0.024(7) Uiso 1 1 d . . .
H23 H -0.210(3) 0.807(3) 0.592(2) 0.031(7) Uiso 1 1 d . . .
H24 H -0.074(3) 0.821(2) 0.480(2) 0.019(6) Uiso 1 1 d . . .
H26 H 0.187(3) 0.966(2) 0.294(2) 0.017(6) Uiso 1 1 d . . .
H27 H 0.309(3) 1.086(3) 0.211(2) 0.027(7) Uiso 1 1 d . . .
H29 H 0.636(3) 1.050(2) 0.310(2) 0.021(6) Uiso 1 1 d . . .
H30 H 0.516(3) 0.936(2) 0.397(2) 0.018(6) Uiso 1 1 d . . .
C311 C 0.3046(5) 0.1389(5) 0.9354(4) 0.0395(11) Uani 0.759(4) 1 d PD A 1
H311 H 0.3761 0.2294 0.9660 0.047 Uiso 0.759(4) 1 calc PR A 1
Cl31 Cl 0.1941(2) 0.1246(2) 1.01153(17) 0.0713(6) Uani 0.759(4) 1 d PD A 1
Cl32 Cl 0.38949(13) 0.05854(14) 0.95101(10) 0.0479(4) Uani 0.759(4) 1 d PD A 1
Cl33 Cl 0.22038(14) 0.08378(10) 0.79821(8) 0.0464(4) Uani 0.759(4) 1 d PD A 1
C411 C 0.270(2) 0.144(2) 0.9365(17) 0.39(6) Uani 0.241(4) 1 d PD A 2
H411 H 0.3233 0.2365 0.9815 0.466 Uiso 0.241(4) 1 calc PR A 2
Cl41 Cl 0.357(3) 0.0707(19) 0.959(2) 0.48(3) Uani 0.241(4) 1 d PD A 2
Cl42 Cl 0.194(3) 0.0953(19) 0.8050(17) 0.50(3) Uani 0.241(4) 1 d PD A 2
Cl43 Cl 0.1258(15) 0.0677(15) 0.9682(10) 0.181(6) Uani 0.241(4) 1 d PD A 2

loop_
_atom_site_aniso_label
_atom_site_aniso_U_11
_atom_site_aniso_U_22
_atom_site_aniso_U_33
_atom_site_aniso_U_23
_atom_site_aniso_U_13
_atom_site_aniso_U_12
C1 0.0167(10) 0.0213(10) 0.0183(10) 0.0097(8) 0.0095(8) 0.0121(9)
C2 0.0163(9) 0.0158(9) 0.0169(10) 0.0091(8) 0.0086(8) 0.0095(8)
C3 0.0159(9) 0.0152(9) 0.0141(9) 0.0075(8) 0.0071(8) 0.0083(8)
C4 0.0152(9) 0.0155(9) 0.0140(9) 0.0073(8) 0.0058(8) 0.0096(8)
C5 0.0165(9) 0.0155(9) 0.0149(9) 0.0072(8) 0.0063(8) 0.0113(8)
C6 0.0155(9) 0.0182(10) 0.0145(9) 0.0093(8) 0.0065(8) 0.0103(8)
C7 0.0217(10) 0.0208(10) 0.0130(9) 0.0062(8) 0.0054(8) 0.0144(9)
C8 0.0222(11) 0.0245(11) 0.0188(10) 0.0070(9) 0.0069(9) 0.0145(9)
C9 0.0245(12) 0.0403(14) 0.0247(12) 0.0078(11) 0.0053(10) 0.0221(11)
C10 0.0441(16) 0.0509(17) 0.0218(12) 0.0146(12) 0.0054(11) 0.0367(14)
C11 0.0489(16) 0.0416(15) 0.0233(12) 0.0198(12) 0.0138(12) 0.0305(14)
C12 0.0291(13) 0.0286(12) 0.0206(11) 0.0123(10) 0.0097(10) 0.0171(11)
C13 0.0194(10) 0.0252(11) 0.0166(10) 0.0105(9) 0.0095(8) 0.0164(9)
C14 0.0208(11) 0.0281(12) 0.0246(12) 0.0068(10) 0.0092(9) 0.0139(10)
C15 0.0220(12) 0.0497(16) 0.0237(12) 0.0086(11) 0.0094(10) 0.0227(12)
C16 0.0435(15) 0.0606(18) 0.0197(11) 0.0191(12) 0.0158(11) 0.0464(15)
C17 0.0565(18) 0.0400(15) 0.0352(14) 0.0234(12) 0.0244(13) 0.0392(15)
C18 0.0326(13) 0.0290(12) 0.0332(13) 0.0187(11) 0.0175(11) 0.0213(11)
C19 0.0162(9) 0.0153(9) 0.0162(10) 0.0075(8) 0.0086(8) 0.0083(8)
C20 0.0167(10) 0.0164(9) 0.0194(10) 0.0092(8) 0.0083(8) 0.0094(8)
C21 0.0225(11) 0.0193(10) 0.0161(10) 0.0088(9) 0.0081(9) 0.0097(9)
C22 0.0207(11) 0.0215(10) 0.0210(11) 0.0091(9) 0.0147(9) 0.0097(9)
C23 0.0185(10) 0.0236(11) 0.0255(11) 0.0108(9) 0.0114(9) 0.0130(9)
C24 0.0179(10) 0.0203(10) 0.0182(10) 0.0088(9) 0.0075(8) 0.0116(9)
C25 0.0188(10) 0.0154(9) 0.0146(9) 0.0084(8) 0.0078(8) 0.0085(8)
C26 0.0223(11) 0.0196(10) 0.0197(10) 0.0104(9) 0.0093(9) 0.0133(9)
C27 0.0337(13) 0.0234(11) 0.0229(11) 0.0152(10) 0.0121(10) 0.0184(10)
C28 0.0306(12) 0.0180(10) 0.0225(11) 0.0131(9) 0.0154(10) 0.0106(9)
C29 0.0195(11) 0.0179(10) 0.0214(11) 0.0089(9) 0.0095(9) 0.0076(9)
C30 0.0191(10) 0.0164(9) 0.0155(10) 0.0078(8) 0.0072(8) 0.0100(8)
N1 0.0177(8) 0.0197(9) 0.0148(8) 0.0084(7) 0.0083(7) 0.0123(7)
N2 0.0187(9) 0.0219(9) 0.0166(8) 0.0100(7) 0.0099(7) 0.0143(8)
N3 0.0164(8) 0.0161(8) 0.0175(8) 0.0095(7) 0.0088(7) 0.0108(7)
N4 0.0168(8) 0.0166(8) 0.0164(8) 0.0098(7) 0.0090(7) 0.0109(7)
S1 0.0152(2) 0.0159(2) 0.0202(2) 0.0103(2) 0.0080(2) 0.0092(2)
S2 0.0195(3) 0.0242(3) 0.0217(3) 0.0153(2) 0.0116(2) 0.0150(2)
S3 0.0203(3) 0.0236(3) 0.0249(3) 0.0155(2) 0.0126(2) 0.0158(2)
S4 0.0157(2) 0.0212(3) 0.0165(2) 0.0097(2) 0.00674(19) 0.0102(2)
S5 0.0278(3) 0.0369(3) 0.0162(3) 0.0105(2) 0.0120(2) 0.0218(3)
S6 0.0269(3) 0.0188(3) 0.0244(3) 0.0124(2) 0.0149(2) 0.0166(2)
F1 0.0658(13) 0.0994(16) 0.0395(10) 0.0379(11) 0.0120(9) 0.0650(13)
F2 0.0643(12) 0.0926(15) 0.0361(9) 0.0304(10) 0.0245(9) 0.0716(12)
F3 0.0327(8) 0.0402(8) 0.0301(8) 0.0191(7) 0.0245(7) 0.0219(7)
F4 0.0413(9) 0.0310(8) 0.0384(8) 0.0272(7) 0.0245(7) 0.0169(7)
C311 0.052(3) 0.036(2) 0.032(3) 0.014(2) 0.015(2) 0.024(2)
Cl31 0.0847(12) 0.1103(14) 0.0715(11) 0.0541(11) 0.0577(10) 0.0728(12)
Cl32 0.0506(7) 0.0656(8) 0.0446(7) 0.0327(6) 0.0275(5) 0.0342(6)
Cl33 0.0715(8) 0.0276(5) 0.0275(5) 0.0103(4) 0.0051(5) 0.0205(5)
C411 0.52(9) 0.10(2) 0.08(2) -0.062(18) 0.21(4) -0.17(4)
Cl41 0.62(5) 0.175(16) 0.42(3) 0.060(18) -0.20(3) 0.20(2)
Cl42 0.76(7) 0.148(16) 0.43(4) 0.12(2) 0.32(5) 0.07(3)
Cl43 0.156(11) 0.257(15) 0.100(7) 0.036(8) 0.059(7) 0.113(11)

loop_
_atom_type_symbol
_atom_type_description
_atom_type_scat_dispersion_real
_atom_type_scat_dispersion_imag
_atom_type_scat_source
C C 0.0033 0.0016 'International Tables Vol C Tables 4.2.6.8 and 6.1.1.4'
H H 0.0000 0.0000 'International Tables Vol C Tables 4.2.6.8 and 6.1.1.4'
N N 0.0061 0.0033 'International Tables Vol C Tables 4.2.6.8 and 6.1.1.4'
S S 0.1246 0.1234 'International Tables Vol C Tables 4.2.6.8 and 6.1.1.4'
F F 0.0171 0.0103 'International Tables Vol C Tables 4.2.6.8 and 6.1.1.4'
Cl Cl 0.1484 0.1585 'International Tables Vol C Tables 4.2.6.8 and 6.1.1.4'

loop_
_geom_angle_atom_site_label_1
_geom_angle_atom_site_label_2
_geom_angle_atom_site_label_3
_geom_angle
_geom_angle_site_symmetry_1
_geom_angle_site_symmetry_3
N2 C1 N1 104.54(17) . .
N2 C1 S5 126.03(16) . .
N1 C1 S5 129.42(16) . .
C3 C2 N2 106.95(18) . .
C3 C2 S4 129.26(16) . .
N2 C2 S4 123.17(15) . .
C2 C3 N1 107.36(17) . .
C2 C3 C4 127.58(19) . .
N1 C3 C4 124.95(18) . .
C5 C4 N4 107.13(17) . .
C5 C4 C3 128.41(18) . .
N4 C4 C3 124.36(18) . .
C4 C5 N3 107.19(17) . .
C4 C5 S1 126.43(15) . .
N3 C5 S1 125.45(15) . .
N4 C6 N3 105.24(17) . .
N4 C6 S6 126.45(15) . .
N3 C6 S6 128.16(16) . .
C8 C7 C12 121.6(2) . .
C8 C7 N1 119.40(19) . .
C12 C7 N1 119.0(2) . .
C7 C8 C9 119.4(2) . .
C7 C8 H8 119.3(16) . .
C9 C8 H8 121.3(16) . .
C10 C9 C8 117.9(2) . .
C10 C9 H9 120.5(19) . .
C8 C9 H9 121.5(19) . .
F1 C10 C11 118.1(3) . .
F1 C10 C9 118.3(3) . .
C11 C10 C9 123.6(2) . .
C10 C11 C12 118.4(2) . .
C10 C11 H11 121(2) . .
C12 C11 H11 120(2) . .
C11 C12 C7 119.1(2) . .
C11 C12 H12 121.9(18) . .
C7 C12 H12 119.0(18) . .
C18 C13 C14 121.4(2) . .
C18 C13 N2 119.3(2) . .
C14 C13 N2 119.2(2) . .
C13 C14 C15 119.4(2) . .
C13 C14 H14 118.8(18) . .
C15 C14 H14 121.8(18) . .
C16 C15 C14 118.3(2) . .
C16 C15 H15 121(2) . .
C14 C15 H15 121(2) . .
F2 C16 C17 118.8(3) . .
F2 C16 C15 118.0(3) . .
C17 C16 C15 123.2(2) . .
C16 C17 C18 118.7(3) . .
C16 C17 H17 121(2) . .
C18 C17 H17 120(2) . .
C13 C18 C17 119.1(2) . .
C13 C18 H18 120.2(18) . .
C17 C18 H18 120.7(18) . .
C20 C19 C24 120.92(19) . .
C20 C19 N3 120.32(18) . .
C24 C19 N3 118.75(18) . .
C19 C20 C21 119.5(2) . .
C19 C20 H20 121.2(16) . .
C21 C20 H20 119.3(16) . .
C22 C21 C20 118.5(2) . .
C22 C21 H21 121.4(17) . .
C20 C21 H21 120.1(18) . .
F3 C22 C21 118.8(2) . .
F3 C22 C23 118.3(2) . .
C21 C22 C23 123.0(2) . .
C22 C23 C24 118.4(2) . .
C22 C23 H23 121.4(18) . .
C24 C23 H23 120.1(18) . .
C23 C24 C19 119.8(2) . .
C23 C24 H24 119.4(16) . .
C19 C24 H24 120.8(16) . .
C30 C25 C26 121.63(19) . .
C30 C25 N4 118.66(18) . .
C26 C25 N4 119.63(19) . .
C25 C26 C27 119.1(2) . .
C25 C26 H26 118.7(16) . .
C27 C26 H26 122.2(16) . .
C28 C27 C26 118.0(2) . .
C28 C27 H27 121.4(18) . .
C26 C27 H27 120.6(18) . .
F4 C28 C29 117.9(2) . .
F4 C28 C27 118.5(2) . .
C29 C28 C27 123.6(2) . .
C28 C29 C30 118.2(2) . .
C28 C29 H29 122.2(17) . .
C30 C29 H29 119.6(17) . .
C25 C30 C29 119.4(2) . .
C25 C30 H30 118.7(15) . .
C29 C30 H30 121.9(15) . .
C1 N1 C3 110.27(17) . .
C1 N1 C7 124.11(17) . .
C3 N1 C7 125.56(17) . .
C1 N2 C2 110.88(17) . .
C1 N2 C13 122.65(17) . .
C2 N2 C13 126.37(17) . .
C6 N3 C5 109.88(16) . .
C6 N3 C19 123.74(17) . .
C5 N3 C19 126.38(17) . .
C6 N4 C4 110.48(16) . .
C6 N4 C25 125.12(17) . .
C4 N4 C25 124.38(17) . .
C5 S1 S2 104.22(7) . .
S3 S2 S1 105.21(3) . .
S2 S3 S4 104.78(3) . .
C2 S4 S3 101.68(7) . .
Cl33 C311 Cl31 113.6(3) . .
Cl33 C311 Cl32 110.2(3) . .
Cl31 C311 Cl32 108.1(3) . .
Cl33 C311 H311 108.3 . .
Cl31 C311 H311 108.3 . .
Cl32 C311 H311 108.3 . .
Cl42 C411 Cl41 113.5(18) . .
Cl42 C411 Cl43 99.8(14) . .
Cl41 C411 Cl43 99.1(17) . .
Cl42 C411 H411 114.2 . .
Cl41 C411 H411 114.3 . .
Cl43 C411 H411 114.1 . .

loop_
_geom_bond_atom_site_label_1
_geom_bond_atom_site_label_2
_geom_bond_distance
_geom_bond_site_symmetry_2
C1 N2 1.372(3) .
C1 N1 1.385(3) .
C1 S5 1.656(2) .
C2 C3 1.359(3) .
C2 N2 1.394(3) .
C2 S4 1.734(2) .
C3 N1 1.392(3) .
C3 C4 1.449(3) .
C4 C5 1.362(3) .
C4 N4 1.391(3) .
C5 N3 1.401(2) .
C5 S1 1.735(2) .
C6 N4 1.374(3) .
C6 N3 1.377(3) .
C6 S6 1.664(2) .
C7 C8 1.384(3) .
C7 C12 1.387(3) .
C7 N1 1.433(3) .
C8 C9 1.388(3) .
C8 H8 0.93(3) .
C9 C10 1.373(4) .
C9 H9 0.96(3) .
C10 F1 1.357(3) .
C10 C11 1.372(4) .
C11 C12 1.384(3) .
C11 H11 0.92(4) .
C12 H12 0.92(3) .
C13 C18 1.377(3) .
C13 C14 1.382(3) .
C13 N2 1.434(3) .
C14 C15 1.388(3) .
C14 H14 0.96(3) .
C15 C16 1.368(4) .
C15 H15 0.99(3) .
C16 F2 1.358(3) .
C16 C17 1.361(4) .
C17 C18 1.390(3) .
C17 H17 0.93(4) .
C18 H18 0.97(3) .
C19 C20 1.387(3) .
C19 C24 1.389(3) .
C19 N3 1.432(3) .
C20 C21 1.390(3) .
C20 H20 0.92(3) .
C21 C22 1.376(3) .
C21 H21 0.91(3) .
C22 F3 1.354(2) .
C22 C23 1.377(3) .
C23 C24 1.384(3) .
C23 H23 0.96(3) .
C24 H24 0.97(3) .
C25 C30 1.384(3) .
C25 C26 1.388(3) .
C25 N4 1.435(3) .
C26 C27 1.391(3) .
C26 H26 0.94(3) .
C27 C28 1.379(3) .
C27 H27 0.93(3) .
C28 F4 1.356(2) .
C28 C29 1.371(3) .
C29 C30 1.387(3) .
C29 H29 0.93(3) .
C30 H30 0.97(3) .
S1 S2 2.0752(7) .
S2 S3 2.0338(7) .
S3 S4 2.0734(8) .
C311 Cl33 1.736(5) .
C311 Cl31 1.743(5) .
C311 Cl32 1.758(4) .
C311 H311 1.0000 .
C411 Cl42 1.666(18) .
C411 Cl41 1.72(2) .
C411 Cl43 1.726(18) .
C411 H411 1.0000 .
